data_7217724
loop_
_publ_author_name
'Constable, Edwin C.'
'Housecroft, Catherine E.'
'Prescimone, Alessandro'
'Vujovic, Srboljub'
'Zampese, Jennifer A.'

_publ_section_title
;
 Environmental control in the assembly of metallomacrocycles and
 one-dimensional polymers with
 4,2&#x2032;:6&#x2032;:4&#x2032;&#x2032;-terpyridine linkers and zinc(ii)
 nodes
;
_journal_issue 37
_journal_name_full CrystEngComm
_journal_page_first 8691
_journal_paper_doi 10.1039/C4CE00783B
_journal_volume 16
_journal_year 2014
_chemical_formula_moiety 'C186 H126 Cl12 N18 Zn6, 6(C H4 O), 3(C6 H4 Cl2)'
_chemical_formula_sum 'C210 H162 Cl18 N18 O6 Zn6'
_chemical_formula_weight 4064.14
_chemical_name_systematic
; 
 ? 
;
_space_group_crystal_system trigonal
_space_group_IT_number 148
_space_group_name_Hall '-R 3'
_space_group_name_H-M_alt 'R -3 :H'
_symmetry_space_group_name_Hall '-R 3'
_symmetry_space_group_name_H-M 'R -3 :H'
_atom_sites_solution_hydrogens geom
_audit_creation_method SHELXL-2013
_cell_angle_alpha 90
_cell_angle_beta 90
_cell_angle_gamma 120
_cell_formula_units_Z 3
_cell_length_a 35.744(2)
_cell_length_b 35.744(2)
_cell_length_c 23.9081(16)
_cell_measurement_reflns_used 2782
_cell_measurement_temperature 123(2)
_cell_measurement_theta_max 66.81
_cell_measurement_theta_min 3.40
_cell_volume 26453(3)
_computing_cell_refinement 'Bruker SAINT'
_computing_data_collection 'Bruker APEX2'
_computing_data_reduction 'Bruker SAINT'
_computing_molecular_graphics 'Bruker SHELXTL'
_computing_publication_material 'Bruker SHELXTL'
_computing_structure_refinement 'SHELXL-2013 (Sheldrick, 2013)'
_computing_structure_solution 'SHELXS-97 (Sheldrick, 2008)'
_diffrn_ambient_temperature 123(2)
_diffrn_measured_fraction_theta_full 0.997
_diffrn_measured_fraction_theta_max 0.979
_diffrn_measurement_device_type 'Bruker APEX-II CCD'
_diffrn_measurement_method '\f and \w scans'
_diffrn_radiation_type CuK\a
_diffrn_radiation_wavelength 1.54178
_diffrn_reflns_av_R_equivalents 0.0765
_diffrn_reflns_av_unetI/netI 0.0569
_diffrn_reflns_Laue_measured_fraction_full 0.997
_diffrn_reflns_Laue_measured_fraction_max 0.979
_diffrn_reflns_limit_h_max 34
_diffrn_reflns_limit_h_min -42
_diffrn_reflns_limit_k_max 41
_diffrn_reflns_limit_k_min -40
_diffrn_reflns_limit_l_max 28
_diffrn_reflns_limit_l_min -28
_diffrn_reflns_number 49363
_diffrn_reflns_point_group_measured_fraction_full 0.997
_diffrn_reflns_point_group_measured_fraction_max 0.979
_diffrn_reflns_theta_full 66.500
_diffrn_reflns_theta_max 68.447
_diffrn_reflns_theta_min 2.335
_exptl_absorpt_coefficient_mu 1.973
_exptl_absorpt_correction_T_max 0.928
_exptl_absorpt_correction_T_min 0.897
_exptl_absorpt_correction_type multi-scan
_exptl_absorpt_process_details sadabs
_exptl_crystal_colour colourless
_exptl_crystal_density_diffrn 0.765
_exptl_crystal_description block
_exptl_crystal_F_000 5256
_exptl_crystal_size_max 0.110
_exptl_crystal_size_mid 0.060
_exptl_crystal_size_min 0.050
_platon_squeeze_details
;
this equates to 3 dichloro-benzene and 6 MeOH molecules per formula
unit
;
_refine_diff_density_max 0.159
_refine_diff_density_min -0.157
_refine_diff_density_rms 0.029
_refine_ls_extinction_method none
_refine_ls_goodness_of_fit_ref 0.799
_refine_ls_hydrogen_treatment constr
_refine_ls_matrix_type full
_refine_ls_number_parameters 334
_refine_ls_number_reflns 10603
_refine_ls_number_restraints 0
_refine_ls_restrained_S_all 0.799
_refine_ls_R_factor_all 0.0526
_refine_ls_R_factor_gt 0.0311
_refine_ls_shift/su_max 0.002
_refine_ls_shift/su_mean 0.000
_refine_ls_structure_factor_coef Fsqd
_refine_ls_weighting_details
; 
 w=1/[\s^2^(Fo^2^)+(0.0239P)^2^] 
 where P=(Fo^2^+2Fc^2^)/3 
;
_refine_ls_weighting_scheme calc
_refine_ls_wR_factor_gt 0.0626
_refine_ls_wR_factor_ref 0.0661
_reflns_Friedel_coverage 0.000
_reflns_number_gt 6980
_reflns_number_total 10603
_reflns_threshold_expression 'I > 2\s(I)'
_cod_data_source_file c4ce00783b2.cif
_cod_data_source_block squeeze_(ZnCl2(1))6-A
_cod_depositor_comments 'Adding full bibliography for 7217724--7217729.cif.'
_cod_original_cell_volume 26453(4)
_cod_database_code 7217724
_shelx_space_group_comment
; 
The symmetry employed for this shelxl refinement is uniquely defined 
by the following loop, which should always be used as a source of 
symmetry information in preference to the above space-group names. 
They are only intended as comments. 
;
_shelx_estimated_absorpt_t_min 0.852
_shelx_estimated_absorpt_t_max 0.929
_shelxl_version_number 2013-2

loop_
_space_group_symop_operation_xyz
'x, y, z'
'-y, x-y, z'
'-x+y, -x, z'
'x+2/3, y+1/3, z+1/3'
'-y+2/3, x-y+1/3, z+1/3'
'-x+y+2/3, -x+1/3, z+1/3'
'x+1/3, y+2/3, z+2/3'
'-y+1/3, x-y+2/3, z+2/3'
'-x+y+1/3, -x+2/3, z+2/3'
'-x, -y, -z'
'y, -x+y, -z'
'x-y, x, -z'
'-x+2/3, -y+1/3, -z+1/3'
'y+2/3, -x+y+1/3, -z+1/3'
'x-y+2/3, x+1/3, -z+1/3'
'-x+1/3, -y+2/3, -z+2/3'
'y+1/3, -x+y+2/3, -z+2/3'
'x-y+1/3, x+2/3, -z+2/3'

loop_
_atom_site_label
_atom_site_type_symbol
_atom_site_fract_x
_atom_site_fract_y
_atom_site_fract_z
_atom_site_U_iso_or_equiv
_atom_site_adp_type
_atom_site_occupancy
_atom_site_site_symmetry_order
_atom_site_calc_flag
_atom_site_refinement_flags_posn
_atom_site_refinement_flags_adp
Zn1 Zn 0.34236(2) 1.01754(2) 0.14918(2) 0.05145(6) Uani 1 1 d . .
Cl1 Cl 0.39139(2) 1.06500(2) 0.09113(2) 0.06204(11) Uani 1 1 d . .
Cl2 Cl 0.29672(2) 1.02763(2) 0.20127(2) 0.06122(11) Uani 1 1 d . .
N1 N 0.30515(5) 0.96250(5) 0.10462(5) 0.0524(3) Uani 1 1 d . .
N2 N 0.18252(4) 0.82102(5) 0.04824(5) 0.0546(3) Uani 1 1 d . .
N3 N 0.04308(5) 0.70993(5) 0.13183(5) 0.0541(3) Uani 1 1 d . .
C1 C 0.30742(6) 0.95988(6) 0.04929(6) 0.0570(4) Uani 1 1 d . .
H1A H 0.3291 0.9843 0.0298 0.068 Uiso 1 1 calc R U
C2 C 0.28014(6) 0.92389(6) 0.01894(6) 0.0569(4) Uani 1 1 d . .
H2A H 0.2831 0.9238 -0.0205 0.068 Uiso 1 1 calc R U
C3 C 0.24844(5) 0.88782(6) 0.04589(6) 0.0518(4) Uani 1 1 d . .
C4 C 0.24613(7) 0.89033(6) 0.10389(6) 0.0712(6) Uani 1 1 d . .
H4A H 0.2250 0.8663 0.1246 0.085 Uiso 1 1 calc R U
C5 C 0.27462(6) 0.92785(6) 0.13088(6) 0.0684(5) Uani 1 1 d . .
H5A H 0.2724 0.9291 0.1703 0.082 Uiso 1 1 calc R U
C6 C 0.21578(5) 0.84846(6) 0.01661(6) 0.0526(4) Uani 1 1 d . .
C7 C 0.21846(5) 0.84110(6) -0.04041(6) 0.0536(4) Uani 1 1 d . .
H7A H 0.2430 0.8608 -0.0616 0.064 Uiso 1 1 calc R U
C8 C 0.18500(6) 0.80481(6) -0.06582(6) 0.0552(4) Uani 1 1 d . .
C9 C 0.15018(6) 0.77672(6) -0.03262(6) 0.0560(4) Uani 1 1 d . .
H9A H 0.1266 0.7517 -0.0485 0.067 Uiso 1 1 calc R U
C10 C 0.15034(6) 0.78579(6) 0.02440(6) 0.0540(4) Uani 1 1 d . .
C11 C 0.07441(6) 0.74918(6) 0.14630(6) 0.0628(5) Uani 1 1 d . .
H11A H 0.0723 0.7607 0.1812 0.075 Uiso 1 1 calc R U
C12 C 0.10949(6) 0.77372(6) 0.11322(6) 0.0657(5) Uani 1 1 d . .
H12A H 0.1311 0.8016 0.1254 0.079 Uiso 1 1 calc R U
C13 C 0.11359(6) 0.75788(6) 0.06158(6) 0.0545(4) Uani 1 1 d . .
C14 C 0.08145(6) 0.71719(6) 0.04716(6) 0.0577(4) Uani 1 1 d . .
H14A H 0.0830 0.7048 0.0127 0.069 Uiso 1 1 calc R U
C15 C 0.04685(6) 0.69417(6) 0.08248(6) 0.0572(4) Uani 1 1 d . .
H15A H 0.0249 0.6661 0.0715 0.069 Uiso 1 1 calc R U
C16 C 0.18447(6) 0.79597(6) -0.12675(6) 0.0554(4) Uani 1 1 d . .
C17 C 0.22210(6) 0.80589(6) -0.15563(6) 0.0617(5) Uani 1 1 d . .
H17A H 0.2492 0.8198 -0.1369 0.074 Uiso 1 1 calc R U
C18 C 0.22000(6) 0.79541(6) -0.21228(6) 0.0616(5) Uani 1 1 d . .
H18A H 0.2458 0.8020 -0.2315 0.074 Uiso 1 1 calc R U
C19 C 0.18117(6) 0.77568(6) -0.24100(6) 0.0548(4) Uani 1 1 d . .
C20 C 0.14394(6) 0.76703(5) -0.21188(6) 0.0539(4) Uani 1 1 d . .
H20A H 0.1170 0.7542 -0.2309 0.065 Uiso 1 1 calc R U
C21 C 0.14560(6) 0.77676(5) -0.15566(6) 0.0533(4) Uani 1 1 d . .
H21A H 0.1197 0.7702 -0.1365 0.064 Uiso 1 1 calc R U
C22 C 0.17935(6) 0.76568(6) -0.30213(6) 0.0571(4) Uani 1 1 d . .
C23 C 0.14636(6) 0.72590(6) -0.32521(6) 0.0545(4) Uani 1 1 d . .
C24 C 0.11606(6) 0.69056(6) -0.29313(6) 0.0588(4) Uani 1 1 d . .
H24A H 0.1174 0.6926 -0.2535 0.071 Uiso 1 1 calc R U
C25 C 0.08494(7) 0.65372(6) -0.31757(7) 0.0665(5) Uani 1 1 d . .
H25A H 0.0648 0.6306 -0.2948 0.080 Uiso 1 1 calc R U
C26 C 0.08216(7) 0.64950(7) -0.37664(7) 0.0692(5) Uani 1 1 d . .
H26A H 0.0598 0.6240 -0.3935 0.083 Uiso 1 1 calc R U
C27 C 0.11133(7) 0.68177(7) -0.40849(7) 0.0692(5) Uani 1 1 d . .
H27A H 0.1096 0.6786 -0.4480 0.083 Uiso 1 1 calc R U
C28 C 0.14458(7) 0.72043(6) -0.38495(6) 0.0627(5) Uani 1 1 d . .
C29 C 0.17623(7) 0.75354(7) -0.41825(6) 0.0711(6) Uani 1 1 d . .
H29A H 0.1748 0.7502 -0.4577 0.085 Uiso 1 1 calc R U
C30 C 0.20865(7) 0.78991(7) -0.39550(7) 0.0749(6) Uani 1 1 d . .
H30A H 0.2305 0.8111 -0.4188 0.090 Uiso 1 1 calc R U
C31 C 0.21000(7) 0.79647(6) -0.33649(7) 0.0691(5) Uani 1 1 d . .
H31A H 0.2324 0.8225 -0.3208 0.083 Uiso 1 1 calc R U

loop_
_atom_site_aniso_label
_atom_site_aniso_U_11
_atom_site_aniso_U_22
_atom_site_aniso_U_33
_atom_site_aniso_U_23
_atom_site_aniso_U_13
_atom_site_aniso_U_12
Zn1 0.06270(14) 0.06257(14) 0.02964(9) -0.00535(9) -0.00971(9) 0.03173(12)
Cl1 0.0756(3) 0.0681(3) 0.04123(18) 0.00735(18) -0.00535(18) 0.0350(2)
Cl2 0.0704(3) 0.0771(3) 0.04004(18) -0.01791(18) -0.01145(18) 0.0398(2)
N1 0.0615(9) 0.0634(9) 0.0304(6) -0.0039(6) -0.0047(6) 0.0300(8)
N2 0.0581(9) 0.0612(9) 0.0320(6) -0.0047(6) 0.0013(6) 0.0205(7)
N3 0.0648(9) 0.0617(9) 0.0300(6) 0.0038(6) 0.0064(6) 0.0273(8)
C1 0.0621(11) 0.0644(11) 0.0333(7) -0.0003(7) 0.0031(7) 0.0230(9)
C2 0.0614(11) 0.0671(11) 0.0278(6) -0.0058(7) 0.0017(7) 0.0214(9)
C3 0.0573(10) 0.0651(11) 0.0291(6) -0.0023(7) 0.0008(7) 0.0276(9)
C4 0.0804(13) 0.0700(12) 0.0333(7) -0.0016(8) 0.0059(8) 0.0151(11)
C5 0.0794(13) 0.0789(13) 0.0269(7) -0.0069(8) -0.0002(8) 0.0245(11)
C6 0.0552(10) 0.0626(11) 0.0316(7) -0.0031(7) 0.0015(7) 0.0232(9)
C7 0.0522(10) 0.0628(11) 0.0336(7) -0.0038(7) 0.0050(7) 0.0196(9)
C8 0.0634(11) 0.0643(11) 0.0306(7) -0.0055(7) 0.0057(7) 0.0265(9)
C9 0.0625(11) 0.0620(11) 0.0318(7) -0.0059(7) 0.0025(7) 0.0224(9)
C10 0.0571(10) 0.0628(11) 0.0334(7) -0.0018(7) 0.0045(7) 0.0236(9)
C11 0.0727(12) 0.0718(12) 0.0328(7) -0.0044(8) 0.0085(8) 0.0279(11)
C12 0.0740(12) 0.0659(12) 0.0365(8) -0.0070(8) 0.0053(8) 0.0194(10)
C13 0.0595(10) 0.0635(11) 0.0311(7) 0.0003(7) 0.0034(7) 0.0237(9)
C14 0.0724(12) 0.0617(11) 0.0295(7) -0.0017(7) 0.0070(7) 0.0263(10)
C15 0.0654(11) 0.0608(11) 0.0332(7) 0.0005(7) 0.0030(7) 0.0224(9)
C16 0.0638(11) 0.0598(11) 0.0326(7) -0.0057(7) 0.0045(7) 0.0234(9)
C17 0.0571(11) 0.0773(13) 0.0371(8) -0.0103(8) 0.0014(7) 0.0235(10)
C18 0.0590(11) 0.0766(12) 0.0377(8) -0.0062(8) 0.0076(7) 0.0254(10)
C19 0.0642(11) 0.0606(11) 0.0331(7) -0.0042(7) 0.0067(7) 0.0265(9)
C20 0.0583(10) 0.0586(10) 0.0346(7) -0.0019(7) 0.0045(7) 0.0215(9)
C21 0.0563(10) 0.0590(10) 0.0350(7) -0.0026(7) 0.0069(7) 0.0215(9)
C22 0.0687(11) 0.0697(12) 0.0319(7) -0.0033(7) 0.0044(7) 0.0339(10)
C23 0.0674(11) 0.0664(11) 0.0329(7) -0.0048(7) -0.0012(7) 0.0358(10)
C24 0.0709(12) 0.0657(11) 0.0373(7) -0.0058(8) -0.0009(8) 0.0322(10)
C25 0.0754(13) 0.0618(12) 0.0576(10) -0.0084(9) -0.0025(9) 0.0308(10)
C26 0.0794(14) 0.0717(13) 0.0584(10) -0.0202(10) -0.0162(10) 0.0391(12)
C27 0.0909(15) 0.0863(14) 0.0396(8) -0.0186(9) -0.0151(9) 0.0512(13)
C28 0.0853(13) 0.0789(13) 0.0323(7) -0.0079(8) -0.0048(8) 0.0473(11)
C29 0.1028(16) 0.0907(15) 0.0301(7) -0.0053(9) 0.0041(9) 0.0561(13)
C30 0.0964(16) 0.0807(14) 0.0396(8) 0.0061(9) 0.0189(9) 0.0383(13)
C31 0.0829(14) 0.0723(13) 0.0409(8) -0.0069(8) 0.0100(9) 0.0303(11)

loop_
_atom_type_symbol
_atom_type_description
_atom_type_scat_dispersion_real
_atom_type_scat_dispersion_imag
_atom_type_scat_source
C C 0.0181 0.0091 'International Tables Vol C Tables 4.2.6.8 and 6.1.1.4'
H H 0.0000 0.0000 'International Tables Vol C Tables 4.2.6.8 and 6.1.1.4'
N N 0.0311 0.0180 'International Tables Vol C Tables 4.2.6.8 and 6.1.1.4'
Cl Cl 0.3639 0.7018 'International Tables Vol C Tables 4.2.6.8 and 6.1.1.4'
Zn Zn -1.5491 0.6778 'International Tables Vol C Tables 4.2.6.8 and 6.1.1.4'

loop_
_geom_angle_atom_site_label_1
_geom_angle_atom_site_label_2
_geom_angle_atom_site_label_3
_geom_angle
_geom_angle_site_symmetry_1
_geom_angle_site_symmetry_3
N1 Zn1 N3 103.10(6) . 14_455
N1 Zn1 Cl1 107.24(4) . .
N3 Zn1 Cl1 104.52(4) 14_455 .
N1 Zn1 Cl2 105.78(4) . .
N3 Zn1 Cl2 107.74(4) 14_455 .
Cl1 Zn1 Cl2 126.27(2) . .
C5 N1 C1 117.02(15) . .
C5 N1 Zn1 119.20(10) . .
C1 N1 Zn1 123.60(12) . .
C6 N2 C10 118.79(12) . .
C11 N3 C15 117.54(14) . .
C11 N3 Zn1 120.14(10) . 15
C15 N3 Zn1 122.32(12) . 15
N1 C1 C2 123.51(16) . .
N1 C1 H1A 118.2 . .
C2 C1 H1A 118.2 . .
C1 C2 C3 119.80(13) . .
C1 C2 H2A 120.1 . .
C3 C2 H2A 120.1 . .
C2 C3 C4 116.86(16) . .
C2 C3 C6 123.85(13) . .
C4 C3 C6 119.18(15) . .
C5 C4 C3 119.41(17) . .
C5 C4 H4A 120.3 . .
C3 C4 H4A 120.3 . .
N1 C5 C4 123.40(14) . .
N1 C5 H5A 118.3 . .
C4 C5 H5A 118.3 . .
N2 C6 C7 122.20(15) . .
N2 C6 C3 114.84(12) . .
C7 C6 C3 122.92(15) . .
C8 C7 C6 119.54(15) . .
C8 C7 H7A 120.2 . .
C6 C7 H7A 120.2 . .
C7 C8 C9 117.76(13) . .
C7 C8 C16 122.65(15) . .
C9 C8 C16 119.55(15) . .
C8 C9 C10 119.31(16) . .
C8 C9 H9A 120.3 . .
C10 C9 H9A 120.3 . .
N2 C10 C9 122.37(15) . .
N2 C10 C13 115.70(13) . .
C9 C10 C13 121.86(15) . .
N3 C11 C12 123.01(15) . .
N3 C11 H11A 118.5 . .
C12 C11 H11A 118.5 . .
C11 C12 C13 120.01(17) . .
C11 C12 H12A 120.0 . .
C13 C12 H12A 120.0 . .
C14 C13 C12 116.73(15) . .
C14 C13 C10 123.57(14) . .
C12 C13 C10 119.63(16) . .
C13 C14 C15 120.28(14) . .
C13 C14 H14A 119.9 . .
C15 C14 H14A 119.9 . .
N3 C15 C14 122.41(16) . .
N3 C15 H15A 118.8 . .
C14 C15 H15A 118.8 . .
C21 C16 C17 118.70(14) . .
C21 C16 C8 119.72(15) . .
C17 C16 C8 121.58(16) . .
C16 C17 C18 119.82(16) . .
C16 C17 H17A 120.1 . .
C18 C17 H17A 120.1 . .
C19 C18 C17 121.54(16) . .
C19 C18 H18A 119.2 . .
C17 C18 H18A 119.2 . .
C18 C19 C20 117.94(14) . .
C18 C19 C22 121.21(15) . .
C20 C19 C22 120.80(15) . .
C21 C20 C19 120.95(16) . .
C21 C20 H20A 119.5 . .
C19 C20 H20A 119.5 . .
C20 C21 C16 121.02(16) . .
C20 C21 H21A 119.5 . .
C16 C21 H21A 119.5 . .
C31 C22 C23 119.88(14) . .
C31 C22 C19 118.09(16) . .
C23 C22 C19 122.02(15) . .
C24 C23 C22 124.31(13) . .
C24 C23 C28 117.13(16) . .
C22 C23 C28 118.52(16) . .
C25 C24 C23 121.60(15) . .
C25 C24 H24A 119.2 . .
C23 C24 H24A 119.2 . .
C24 C25 C26 120.73(19) . .
C24 C25 H25A 119.6 . .
C26 C25 H25A 119.6 . .
C27 C26 C25 119.42(18) . .
C27 C26 H26A 120.3 . .
C25 C26 H26A 120.3 . .
C26 C27 C28 121.84(16) . .
C26 C27 H27A 119.1 . .
C28 C27 H27A 119.1 . .
C29 C28 C27 121.81(15) . .
C29 C28 C23 119.04(17) . .
C27 C28 C23 119.15(17) . .
C30 C29 C28 121.66(15) . .
C30 C29 H29A 119.2 . .
C28 C29 H29A 119.2 . .
C29 C30 C31 119.91(18) . .
C29 C30 H30A 120.0 . .
C31 C30 H30A 120.0 . .
C22 C31 C30 120.84(18) . .
C22 C31 H31A 119.6 . .
C30 C31 H31A 119.6 . .

loop_
_geom_bond_atom_site_label_1
_geom_bond_atom_site_label_2
_geom_bond_distance
_geom_bond_site_symmetry_2
Zn1 N1 2.0391(13) .
Zn1 N3 2.0510(13) 14_455
Zn1 Cl1 2.2140(5) .
Zn1 Cl2 2.2204(5) .
N1 C5 1.329(2) .
N1 C1 1.3316(18) .
N2 C6 1.335(2) .
N2 C10 1.336(2) .
N3 C11 1.331(2) .
N3 C15 1.3428(19) .
N3 Zn1 2.0511(13) 15
C1 C2 1.370(2) .
C1 H1A 0.9500 .
C2 C3 1.379(2) .
C2 H2A 0.9500 .
C3 C4 1.395(2) .
C3 C6 1.480(2) .
C4 C5 1.373(3) .
C4 H4A 0.9500 .
C5 H5A 0.9500 .
C6 C7 1.4007(19) .
C7 C8 1.390(2) .
C7 H7A 0.9500 .
C8 C9 1.392(2) .
C8 C16 1.4886(19) .
C9 C10 1.4005(19) .
C9 H9A 0.9500 .
C10 C13 1.483(2) .
C11 C12 1.366(2) .
C11 H11A 0.9500 .
C12 C13 1.396(2) .
C12 H12A 0.9500 .
C13 C14 1.372(2) .
C14 C15 1.379(2) .
C14 H14A 0.9500 .
C15 H15A 0.9500 .
C16 C21 1.388(2) .
C16 C17 1.391(2) .
C17 C18 1.397(2) .
C17 H17A 0.9500 .
C18 C19 1.384(2) .
C18 H18A 0.9500 .
C19 C20 1.392(2) .
C19 C22 1.4984(19) .
C20 C21 1.382(2) .
C20 H20A 0.9500 .
C21 H21A 0.9500 .
C22 C31 1.371(2) .
C22 C23 1.428(2) .
C23 C24 1.410(2) .
C23 C28 1.439(2) .
C24 C25 1.359(2) .
C24 H24A 0.9500 .
C25 C26 1.418(2) .
C25 H25A 0.9500 .
C26 C27 1.340(3) .
C26 H26A 0.9500 .
C27 C28 1.413(3) .
C27 H27A 0.9500 .
C28 C29 1.406(3) .
C29 C30 1.350(3) .
C29 H29A 0.9500 .
C30 C31 1.427(2) .
C30 H30A 0.9500 .
C31 H31A 0.9500 .

loop_
_platon_squeeze_void_nr
_platon_squeeze_void_average_x
_platon_squeeze_void_average_y
_platon_squeeze_void_average_z
_platon_squeeze_void_volume
_platon_squeeze_void_count_electrons
1 -0.012 -0.010 -0.001 16399.7 6000.0
